data_4023534
loop_
_publ_author_name
'Gerald Schwab'
'Daniel Stern'
'Dietmar Stalke'

_publ_contact_author 'Prof. Dr. Dietmar Stalke'
_publ_contact_author_email dstalke@chemie.uni-goettingen.de
_publ_section_title
;
 Structural and Variable-Temperature NMR Studies of
 9-Diisopropylphosphanylanthracenes and
 9,10-Bis(diisopropylphosphanyl)anthracenes
 and Their Oxidation Products
;
_journal_name_full 'Journal of Organic Chemistry'
_journal_page_first 5242
_journal_page_last 5247
_journal_paper_doi 10.1021/jo800294e
_journal_volume 73
_journal_year 2008
_chemical_formula_sum 'C20 H22 Br P S'
_chemical_formula_weight 405.32
_chemical_name_common Br(C14H8)(iPr2P=S)
_chemical_name_systematic 9-Brom-10-diisopropylthiophosphorylanthracene
_space_group_IT_number 14
_symmetry_cell_setting monoclinic
_symmetry_space_group_name_Hall '-P 2ybc'
_symmetry_space_group_name_H-M 'P 1 21/c 1'
_atom_sites_solution_hydrogens geom
_atom_sites_solution_primary direct
_atom_sites_solution_secondary difmap
_audit_creation_method SHELXL-97
_cell_angle_alpha 90.00
_cell_angle_beta 93.0230(10)
_cell_angle_gamma 90.00
_cell_formula_units_Z 8
_cell_length_a 22.5951(12)
_cell_length_b 11.0527(6)
_cell_length_c 14.5479(8)
_cell_measurement_reflns_used 28092
_cell_measurement_temperature 100(2)
_cell_measurement_theta_max 26.41
_cell_measurement_theta_min 2.51
_cell_volume 3628.1(3)
_computing_cell_refinement 'SAINT V7.23A'
_computing_data_collection 'APEX2 v2.0-2'
_computing_data_reduction 'SAINT V7.23A'
_computing_molecular_graphics 'XP in SHELXTL ver. 6.12'
_computing_publication_material 'XP in SHELXTL ver. 6.12'
_computing_structure_refinement 'SHELXL in SHELXTL ver. 6.12'
_computing_structure_solution 'SHELXS in SHELXTL ver. 6.12'
_diffrn_ambient_temperature 100(2)
_diffrn_measured_fraction_theta_full 0.999
_diffrn_measured_fraction_theta_max 0.999
_diffrn_measurement_device_type 'Bruker Smart Apex II with D8-Goniometer'
_diffrn_measurement_method 'omega scans'
_diffrn_radiation_monochromator graphite
_diffrn_radiation_source 'fine-focus sealed tube'
_diffrn_radiation_type MoK\a
_diffrn_radiation_wavelength 0.71073
_diffrn_reflns_av_R_equivalents 0.0247
_diffrn_reflns_av_sigmaI/netI 0.0133
_diffrn_reflns_limit_h_max 28
_diffrn_reflns_limit_h_min -28
_diffrn_reflns_limit_k_max 13
_diffrn_reflns_limit_k_min 0
_diffrn_reflns_limit_l_max 18
_diffrn_reflns_limit_l_min 0
_diffrn_reflns_number 65575
_diffrn_reflns_theta_full 26.42
_diffrn_reflns_theta_max 26.42
_diffrn_reflns_theta_min 2.32
_exptl_absorpt_coefficient_mu 2.466
_exptl_absorpt_correction_T_max 0.99
_exptl_absorpt_correction_T_min 0.73
_exptl_absorpt_correction_type empirical
_exptl_absorpt_process_details SADABS-2004/1
_exptl_crystal_colour yellow
_exptl_crystal_density_diffrn 1.484
_exptl_crystal_density_method 'not measured'
_exptl_crystal_description block
_exptl_crystal_F_000 1664
_exptl_crystal_size_max 0.4
_exptl_crystal_size_mid 0.3
_exptl_crystal_size_min 0.1
_refine_diff_density_max 0.404
_refine_diff_density_min -0.468
_refine_diff_density_rms 0.058
_refine_ls_extinction_method none
_refine_ls_goodness_of_fit_ref 1.034
_refine_ls_hydrogen_treatment mixed
_refine_ls_matrix_type full
_refine_ls_number_parameters 419
_refine_ls_number_reflns 7452
_refine_ls_number_restraints 0
_refine_ls_restrained_S_all 1.034
_refine_ls_R_factor_all 0.0257
_refine_ls_R_factor_gt 0.0232
_refine_ls_shift/su_max 0.002
_refine_ls_shift/su_mean 0.000
_refine_ls_structure_factor_coef Fsqd
_refine_ls_weighting_details 'calc w=1/[\s^2^(Fo^2^)+(0.0360P)^2^+2.5749P] where P=(Fo^2^+2Fc^2^)/3'
_refine_ls_weighting_scheme calc
_refine_ls_wR_factor_gt 0.0624
_refine_ls_wR_factor_ref 0.0634
_reflns_number_gt 6881
_reflns_number_total 7452
_reflns_threshold_expression >2sigma(I)
_cod_data_source_file jo800294e-File005.cif
_cod_data_source_block 2c
_cod_original_sg_symbol_H-M 'P 21/c'
_cod_database_code 4023534

loop_
_symmetry_equiv_pos_as_xyz
'x, y, z'
'-x, y+1/2, -z+1/2'
'-x, -y, -z'
'x, -y-1/2, z-1/2'

loop_
_atom_site_label
_atom_site_type_symbol
_atom_site_fract_x
_atom_site_fract_y
_atom_site_fract_z
_atom_site_U_iso_or_equiv
_atom_site_adp_type
_atom_site_occupancy
_atom_site_symmetry_multiplicity
_atom_site_calc_flag
_atom_site_refinement_flags
_atom_site_disorder_assembly
_atom_site_disorder_group
Br1 Br 0.333562(8) -0.071800(17) 0.217234(13) 0.02334(6) Uani 1 1 d . . .
Br2 Br 0.171181(8) 0.482413(18) 0.451320(13) 0.02382(6) Uani 1 1 d . . .
C1 C 0.25832(7) -0.09701(15) 0.26648(12) 0.0150(3) Uani 1 1 d . . .
C2 C 0.23965(7) -0.01915(15) 0.33466(11) 0.0147(3) Uani 1 1 d . . .
C3 C 0.27870(8) 0.06571(15) 0.38116(12) 0.0188(4) Uani 1 1 d . . .
H3A H 0.3183 0.0737 0.3629 0.023 Uiso 1 1 calc R . .
C4 C 0.25983(8) 0.13478(16) 0.45100(12) 0.0207(4) Uani 1 1 d . . .
H4A H 0.2863 0.1903 0.4815 0.025 Uiso 1 1 calc R . .
C5 C 0.20086(8) 0.12448(16) 0.47863(12) 0.0200(4) Uani 1 1 d . . .
H5A H 0.1884 0.1716 0.5287 0.024 Uiso 1 1 calc R . .
C6 C 0.16170(8) 0.04775(16) 0.43413(11) 0.0160(3) Uani 1 1 d . . .
H6A H 0.1222 0.0435 0.4532 0.019 Uiso 1 1 calc R . .
C7 C 0.17867(7) -0.02648(14) 0.35938(11) 0.0130(3) Uani 1 1 d . . .
C8 C 0.13912(7) -0.10782(14) 0.31254(11) 0.0114(3) Uani 1 1 d . . .
C9 C 0.16321(7) -0.20159(14) 0.25889(11) 0.0121(3) Uani 1 1 d . . .
C10 C 0.13055(7) -0.30745(15) 0.22969(11) 0.0143(3) Uani 1 1 d . . .
H10A H 0.0909 -0.3167 0.2474 0.017 Uiso 1 1 calc R . .
C11 C 0.15465(8) -0.39511(15) 0.17742(12) 0.0177(3) Uani 1 1 d . . .
H11A H 0.1317 -0.4640 0.1595 0.021 Uiso 1 1 calc R . .
C12 C 0.21356(8) -0.38444(16) 0.14957(12) 0.0194(4) Uani 1 1 d . . .
H12A H 0.2298 -0.4452 0.1121 0.023 Uiso 1 1 calc R . .
C13 C 0.24673(7) -0.28716(16) 0.17656(11) 0.0174(3) Uani 1 1 d . . .
H13A H 0.2861 -0.2805 0.1573 0.021 Uiso 1 1 calc R . .
C14 C 0.22388(7) -0.19457(15) 0.23319(11) 0.0136(3) Uani 1 1 d . . .
C15 C 0.03818(7) -0.10168(14) 0.17990(10) 0.0117(3) Uani 1 1 d . . .
H15A H 0.0501 -0.1854 0.1625 0.014 Uiso 1 1 calc R . .
C16 C -0.02859(7) -0.08788(15) 0.15935(12) 0.0162(3) Uani 1 1 d . . .
H16A H -0.0376 -0.0969 0.0931 0.024 Uiso 1 1 calc R . .
H16B H -0.0413 -0.0077 0.1792 0.024 Uiso 1 1 calc R . .
H16C H -0.0497 -0.1502 0.1926 0.024 Uiso 1 1 calc R . .
C17 C 0.07247(8) -0.01114(16) 0.12341(11) 0.0172(3) Uani 1 1 d . . .
H17A H 0.0613 -0.0216 0.0579 0.026 Uiso 1 1 calc R . .
H17B H 0.1151 -0.0253 0.1339 0.026 Uiso 1 1 calc R . .
H17C H 0.0630 0.0714 0.1423 0.026 Uiso 1 1 calc R . .
C18 C 0.02180(7) -0.19636(15) 0.37096(11) 0.0141(3) Uani 1 1 d . . .
H18A H 0.0185 -0.2716 0.3329 0.017 Uiso 1 1 calc R . .
C19 C 0.05975(8) -0.22472(19) 0.45855(13) 0.0255(4) Uani 1 1 d . . .
H19A H 0.0402 -0.2872 0.4939 0.038 Uiso 1 1 calc R . .
H19B H 0.0646 -0.1512 0.4959 0.038 Uiso 1 1 calc R . .
H19C H 0.0987 -0.2539 0.4419 0.038 Uiso 1 1 calc R . .
C20 C -0.04071(8) -0.15911(17) 0.39596(12) 0.0194(4) Uani 1 1 d . . .
H20A H -0.0583 -0.2238 0.4316 0.029 Uiso 1 1 calc R . .
H20B H -0.0653 -0.1449 0.3395 0.029 Uiso 1 1 calc R . .
H20C H -0.0385 -0.0848 0.4327 0.029 Uiso 1 1 calc R . .
C22 C 0.23885(7) 0.47295(16) 0.37945(12) 0.0163(3) Uani 1 1 d . . .
C23 C 0.24121(7) 0.38266(15) 0.31313(11) 0.0152(3) Uani 1 1 d . . .
C24 C 0.19175(7) 0.30685(16) 0.28756(12) 0.0195(4) Uani 1 1 d . . .
H24A H 0.1562 0.3148 0.3191 0.023 Uiso 1 1 calc R . .
C25 C 0.19451(8) 0.22393(16) 0.21926(13) 0.0206(4) Uani 1 1 d . . .
H25A H 0.1610 0.1749 0.2032 0.025 Uiso 1 1 calc R . .
C26 C 0.24706(8) 0.21038(16) 0.17193(12) 0.0189(4) Uani 1 1 d . . .
H26A H 0.2484 0.1532 0.1233 0.023 Uiso 1 1 calc R . .
C27 C 0.29602(8) 0.27846(15) 0.19521(11) 0.0165(3) Uani 1 1 d . . .
H27A H 0.3309 0.2674 0.1624 0.020 Uiso 1 1 calc R . .
C28 C 0.29625(7) 0.36599(15) 0.26771(11) 0.0136(3) Uani 1 1 d . . .
C29 C 0.34614(7) 0.43854(15) 0.29347(11) 0.0130(3) Uani 1 1 d . . .
C30 C 0.33790(7) 0.54354(15) 0.34821(11) 0.0138(3) Uani 1 1 d . . .
C31 C 0.38035(7) 0.63956(15) 0.35814(11) 0.0161(3) Uani 1 1 d . . .
H31A H 0.4160 0.6339 0.3266 0.019 Uiso 1 1 calc R . .
C32 C 0.37132(8) 0.73872(16) 0.41120(12) 0.0190(4) Uani 1 1 d . . .
H32A H 0.4004 0.8008 0.4155 0.023 Uiso 1 1 calc R . .
C33 C 0.31912(8) 0.75000(16) 0.45986(12) 0.0207(4) Uani 1 1 d . . .
H33A H 0.3137 0.8182 0.4982 0.025 Uiso 1 1 calc R . .
C34 C 0.27674(8) 0.66338(17) 0.45174(12) 0.0191(4) Uani 1 1 d . . .
H34A H 0.2418 0.6717 0.4848 0.023 Uiso 1 1 calc R . .
C35 C 0.28355(7) 0.55964(15) 0.39435(11) 0.0155(3) Uani 1 1 d . . .
C36 C 0.45247(7) 0.49568(16) 0.18802(12) 0.0165(3) Uani 1 1 d . . .
H36A H 0.4668 0.5695 0.2221 0.020 Uiso 1 1 calc R . .
C37 C 0.40356(9) 0.5342(2) 0.11746(14) 0.0288(4) Uani 1 1 d . . .
H37A H 0.4199 0.5904 0.0732 0.043 Uiso 1 1 calc R . .
H37B H 0.3717 0.5743 0.1491 0.043 Uiso 1 1 calc R . .
H37C H 0.3877 0.4627 0.0848 0.043 Uiso 1 1 calc R . .
C38 C 0.50470(8) 0.44207(18) 0.13918(13) 0.0220(4) Uani 1 1 d . . .
H38A H 0.5190 0.5012 0.0953 0.033 Uiso 1 1 calc R . .
H38B H 0.4919 0.3685 0.1062 0.033 Uiso 1 1 calc R . .
H38C H 0.5367 0.4221 0.1847 0.033 Uiso 1 1 calc R . .
C39 C 0.46257(8) 0.41057(16) 0.38584(12) 0.0179(3) Uani 1 1 d . . .
H39A H 0.4558 0.4956 0.4063 0.022 Uiso 1 1 calc R . .
C40 C 0.52932(8) 0.3921(2) 0.37901(13) 0.0263(4) Uani 1 1 d . . .
H40A H 0.5489 0.3965 0.4406 0.040 Uiso 1 1 calc R . .
H40B H 0.5451 0.4553 0.3400 0.040 Uiso 1 1 calc R . .
H40C H 0.5366 0.3126 0.3520 0.040 Uiso 1 1 calc R . .
C41 C 0.43702(10) 0.3255(2) 0.45639(13) 0.0317(5) Uani 1 1 d . . .
H41A H 0.4576 0.3384 0.5166 0.048 Uiso 1 1 calc R . .
H41B H 0.4425 0.2414 0.4371 0.048 Uiso 1 1 calc R . .
H41C H 0.3946 0.3420 0.4607 0.048 Uiso 1 1 calc R . .
P1 P 0.058211(17) -0.07866(4) 0.30339(3) 0.00988(8) Uani 1 1 d . . .
P2 P 0.422798(18) 0.38918(4) 0.27251(3) 0.01265(9) Uani 1 1 d . . .
S1 S 0.034138(19) 0.08623(4) 0.33648(3) 0.01535(9) Uani 1 1 d . . .
S2 S 0.432703(19) 0.21974(4) 0.23519(3) 0.02080(10) Uani 1 1 d . . .

loop_
_atom_site_aniso_label
_atom_site_aniso_U_11
_atom_site_aniso_U_22
_atom_site_aniso_U_33
_atom_site_aniso_U_23
_atom_site_aniso_U_13
_atom_site_aniso_U_12
Br1 0.01306(9) 0.02495(10) 0.03239(11) 0.00197(7) 0.00481(7) -0.00130(7)
Br2 0.01369(9) 0.03259(11) 0.02590(10) 0.00130(8) 0.00778(7) 0.00023(7)
C1 0.0094(7) 0.0171(8) 0.0183(8) 0.0053(6) 0.0012(6) 0.0012(6)
C2 0.0145(8) 0.0127(8) 0.0165(8) 0.0038(6) -0.0023(6) -0.0008(6)
C3 0.0158(8) 0.0168(8) 0.0233(9) 0.0041(7) -0.0049(7) -0.0024(7)
C4 0.0234(9) 0.0163(8) 0.0214(9) 0.0006(7) -0.0090(7) -0.0052(7)
C5 0.0281(9) 0.0163(8) 0.0151(8) -0.0018(7) -0.0039(7) -0.0012(7)
C6 0.0187(8) 0.0154(8) 0.0137(8) 0.0017(6) -0.0008(6) 0.0000(7)
C7 0.0156(8) 0.0111(7) 0.0120(7) 0.0025(6) -0.0017(6) 0.0004(6)
C8 0.0119(7) 0.0112(7) 0.0112(7) 0.0025(6) 0.0006(6) -0.0003(6)
C9 0.0126(7) 0.0124(8) 0.0111(7) 0.0026(6) -0.0007(6) 0.0015(6)
C10 0.0134(8) 0.0133(8) 0.0161(8) 0.0019(6) 0.0000(6) 0.0012(6)
C11 0.0198(8) 0.0131(8) 0.0198(8) -0.0022(7) -0.0022(7) 0.0005(7)
C12 0.0222(9) 0.0188(8) 0.0174(8) -0.0031(7) 0.0019(7) 0.0067(7)
C13 0.0155(8) 0.0201(9) 0.0169(8) 0.0016(7) 0.0039(6) 0.0048(7)
C14 0.0145(8) 0.0141(8) 0.0123(7) 0.0030(6) 0.0002(6) 0.0033(6)
C15 0.0139(8) 0.0109(7) 0.0103(7) -0.0008(6) -0.0002(6) 0.0016(6)
C16 0.0144(8) 0.0171(8) 0.0168(8) -0.0011(6) -0.0027(6) 0.0013(6)
C17 0.0199(8) 0.0190(8) 0.0128(8) 0.0017(6) 0.0014(6) -0.0027(7)
C18 0.0154(8) 0.0113(7) 0.0161(8) 0.0011(6) 0.0060(6) -0.0002(6)
C19 0.0238(9) 0.0315(10) 0.0216(9) 0.0144(8) 0.0047(7) 0.0037(8)
C20 0.0166(8) 0.0212(9) 0.0210(9) 0.0011(7) 0.0075(7) -0.0011(7)
C22 0.0109(7) 0.0214(9) 0.0169(8) 0.0056(7) 0.0032(6) 0.0033(6)
C23 0.0118(8) 0.0163(8) 0.0172(8) 0.0067(7) -0.0010(6) 0.0001(6)
C24 0.0124(8) 0.0209(9) 0.0251(9) 0.0077(7) -0.0012(6) -0.0005(7)
C25 0.0171(8) 0.0179(8) 0.0259(9) 0.0071(7) -0.0081(7) -0.0046(7)
C26 0.0232(9) 0.0149(8) 0.0179(8) 0.0029(7) -0.0067(7) -0.0010(7)
C27 0.0168(8) 0.0160(8) 0.0164(8) 0.0028(6) -0.0025(6) 0.0011(6)
C28 0.0125(7) 0.0134(8) 0.0149(8) 0.0041(6) -0.0005(6) 0.0003(6)
C29 0.0118(7) 0.0150(8) 0.0123(7) 0.0025(6) 0.0014(6) 0.0010(6)
C30 0.0134(8) 0.0150(8) 0.0130(7) 0.0022(6) 0.0000(6) 0.0013(6)
C31 0.0153(8) 0.0171(8) 0.0162(8) 0.0013(6) 0.0026(6) -0.0006(6)
C32 0.0222(9) 0.0169(8) 0.0178(8) 0.0002(7) 0.0018(7) -0.0038(7)
C33 0.0269(9) 0.0183(9) 0.0169(8) -0.0031(7) 0.0020(7) 0.0032(7)
C34 0.0183(8) 0.0229(9) 0.0166(8) 0.0005(7) 0.0042(6) 0.0041(7)
C35 0.0144(8) 0.0177(8) 0.0144(8) 0.0026(6) 0.0016(6) 0.0020(6)
C36 0.0151(8) 0.0178(8) 0.0169(8) -0.0002(7) 0.0046(6) -0.0015(6)
C37 0.0248(10) 0.0378(11) 0.0242(10) 0.0140(8) 0.0064(8) 0.0072(9)
C38 0.0176(9) 0.0287(10) 0.0203(9) -0.0039(7) 0.0075(7) -0.0001(7)
C39 0.0164(8) 0.0223(9) 0.0148(8) -0.0008(7) -0.0015(6) 0.0030(7)
C40 0.0170(9) 0.0368(11) 0.0244(10) -0.0048(8) -0.0065(7) 0.0064(8)
C41 0.0342(11) 0.0406(12) 0.0200(9) 0.0099(9) -0.0023(8) -0.0023(9)
P1 0.01097(19) 0.00899(18) 0.00977(18) -0.00030(14) 0.00127(14) 0.00052(14)
P2 0.01098(19) 0.0130(2) 0.0139(2) -0.00036(15) 0.00040(15) 0.00074(15)
S1 0.0195(2) 0.01049(19) 0.0160(2) -0.00276(15) 0.00037(15) 0.00381(15)
S2 0.0192(2) 0.0142(2) 0.0287(2) -0.00367(17) -0.00178(17) 0.00359(16)

loop_
_atom_type_symbol
_atom_type_description
_atom_type_scat_dispersion_real
_atom_type_scat_dispersion_imag
_atom_type_scat_source
C C 0.0033 0.0016 'International Tables Vol C Tables 4.2.6.8 and 6.1.1.4'
H H 0.0000 0.0000 'International Tables Vol C Tables 4.2.6.8 and 6.1.1.4'
P P 0.1023 0.0942 'International Tables Vol C Tables 4.2.6.8 and 6.1.1.4'
S S 0.1246 0.1234 'International Tables Vol C Tables 4.2.6.8 and 6.1.1.4'
Br Br -0.2901 2.4595 'International Tables Vol C Tables 4.2.6.8 and 6.1.1.4'

loop_
_geom_angle_atom_site_label_1
_geom_angle_atom_site_label_2
_geom_angle_atom_site_label_3
_geom_angle
_geom_angle_site_symmetry_1
_geom_angle_site_symmetry_3
_geom_angle_publ_flag
C2 C1 C14 122.50(15) . . ?
C2 C1 Br1 119.19(13) . . ?
C14 C1 Br1 118.31(13) . . ?
C1 C2 C3 122.53(16) . . ?
C1 C2 C7 118.07(15) . . ?
C3 C2 C7 119.39(15) . . ?
C4 C3 C2 120.77(17) . . ?
C3 C4 C5 120.30(16) . . ?
C6 C5 C4 120.77(17) . . ?
C5 C6 C7 121.61(16) . . ?
C8 C7 C6 122.82(15) . . ?
C8 C7 C2 120.10(15) . . ?
C6 C7 C2 117.04(15) . . ?
C7 C8 C9 118.45(14) . . ?
C7 C8 P1 121.25(12) . . ?
C9 C8 P1 119.44(12) . . ?
C8 C9 C10 123.40(14) . . ?
C8 C9 C14 119.96(14) . . ?
C10 C9 C14 116.62(14) . . ?
C11 C10 C9 122.02(15) . . ?
C10 C11 C12 120.64(16) . . ?
C13 C12 C11 119.75(16) . . ?
C12 C13 C14 121.60(16) . . ?
C1 C14 C13 122.69(15) . . ?
C1 C14 C9 118.04(15) . . ?
C13 C14 C9 119.27(15) . . ?
C16 C15 C17 110.59(13) . . ?
C16 C15 P1 111.40(11) . . ?
C17 C15 P1 109.09(11) . . ?
C19 C18 C20 109.89(14) . . ?
C19 C18 P1 109.95(12) . . ?
C20 C18 P1 112.23(11) . . ?
C23 C22 C35 122.98(15) . . ?
C23 C22 Br2 118.85(13) . . ?
C35 C22 Br2 118.15(13) . . ?
C22 C23 C24 122.87(16) . . ?
C22 C23 C28 118.18(15) . . ?
C24 C23 C28 118.95(16) . . ?
C25 C24 C23 121.42(16) . . ?
C24 C25 C26 120.11(16) . . ?
C27 C26 C25 120.78(17) . . ?
C26 C27 C28 121.79(16) . . ?
C29 C28 C27 123.32(15) . . ?
C29 C28 C23 119.77(15) . . ?
C27 C28 C23 116.85(15) . . ?
C28 C29 C30 118.87(15) . . ?
C28 C29 P2 121.75(12) . . ?
C30 C29 P2 118.79(12) . . ?
C29 C30 C31 123.57(15) . . ?
C29 C30 C35 120.03(15) . . ?
C31 C30 C35 116.36(15) . . ?
C32 C31 C30 122.25(16) . . ?
C31 C32 C33 120.60(16) . . ?
C34 C33 C32 119.92(16) . . ?
C33 C34 C35 121.31(16) . . ?
C22 C35 C34 122.63(16) . . ?
C22 C35 C30 117.95(15) . . ?
C34 C35 C30 119.41(15) . . ?
C37 C36 C38 110.14(15) . . ?
C37 C36 P2 110.40(12) . . ?
C38 C36 P2 112.16(12) . . ?
C41 C39 C40 111.72(16) . . ?
C41 C39 P2 109.69(13) . . ?
C40 C39 P2 111.04(12) . . ?
C15 P1 C18 109.09(7) . . ?
C15 P1 C8 103.65(7) . . ?
C18 P1 C8 107.70(7) . . ?
C15 P1 S1 107.98(5) . . ?
C18 P1 S1 112.62(5) . . ?
C8 P1 S1 115.30(5) . . ?
C39 P2 C36 109.52(8) . . ?
C39 P2 C29 103.27(8) . . ?
C36 P2 C29 107.19(7) . . ?
C39 P2 S2 108.10(6) . . ?
C36 P2 S2 111.81(6) . . ?
C29 P2 S2 116.49(6) . . ?

loop_
_geom_bond_atom_site_label_1
_geom_bond_atom_site_label_2
_geom_bond_distance
_geom_bond_site_symmetry_2
_geom_bond_publ_flag
Br1 C1 1.9000(16) . ?
Br2 C22 1.9001(16) . ?
C1 C2 1.395(2) . ?
C1 C14 1.401(2) . ?
C2 C3 1.433(2) . ?
C2 C7 1.445(2) . ?
C3 C4 1.357(3) . ?
C4 C5 1.417(3) . ?
C5 C6 1.364(2) . ?
C6 C7 1.431(2) . ?
C7 C8 1.417(2) . ?
C8 C9 1.423(2) . ?
C8 P1 1.8542(16) . ?
C9 C10 1.436(2) . ?
C9 C14 1.442(2) . ?
C10 C11 1.363(2) . ?
C11 C12 1.417(2) . ?
C12 C13 1.357(3) . ?
C13 C14 1.427(2) . ?
C15 C16 1.530(2) . ?
C15 C17 1.531(2) . ?
C15 P1 1.8469(16) . ?
C18 C19 1.530(2) . ?
C18 C20 1.533(2) . ?
C18 P1 1.8496(16) . ?
C22 C23 1.391(3) . ?
C22 C35 1.401(2) . ?
C23 C24 1.430(2) . ?
C23 C28 1.451(2) . ?
C24 C25 1.356(3) . ?
C25 C26 1.412(3) . ?
C26 C27 1.366(2) . ?
C27 C28 1.431(2) . ?
C28 C29 1.418(2) . ?
C29 C30 1.425(2) . ?
C29 P2 1.8565(17) . ?
C30 C31 1.433(2) . ?
C30 C35 1.441(2) . ?
C31 C32 1.362(2) . ?
C32 C33 1.413(3) . ?
C33 C34 1.355(3) . ?
C34 C35 1.431(2) . ?
C36 C37 1.529(2) . ?
C36 C38 1.529(2) . ?
C36 P2 1.8527(17) . ?
C39 C41 1.528(3) . ?
C39 C40 1.530(2) . ?
C39 P2 1.8507(17) . ?
P1 S1 1.9689(6) . ?
P2 S2 1.9661(6) . ?

loop_
_geom_torsion_atom_site_label_1
_geom_torsion_atom_site_label_2
_geom_torsion_atom_site_label_3
_geom_torsion_atom_site_label_4
_geom_torsion
_geom_torsion_site_symmetry_1
_geom_torsion_site_symmetry_2
_geom_torsion_site_symmetry_3
_geom_torsion_site_symmetry_4
_geom_torsion_publ_flag
C14 C1 C2 C3 167.81(16) . . . . ?
Br1 C1 C2 C3 -11.5(2) . . . . ?
C14 C1 C2 C7 -11.4(2) . . . . ?
Br1 C1 C2 C7 169.28(11) . . . . ?
C1 C2 C3 C4 -175.95(16) . . . . ?
C7 C2 C3 C4 3.2(2) . . . . ?
C2 C3 C4 C5 -0.4(3) . . . . ?
C3 C4 C5 C6 -1.8(3) . . . . ?
C4 C5 C6 C7 1.1(3) . . . . ?
C5 C6 C7 C8 179.35(16) . . . . ?
C5 C6 C7 C2 1.7(2) . . . . ?
C1 C2 C7 C8 -2.3(2) . . . . ?
C3 C2 C7 C8 178.47(15) . . . . ?
C1 C2 C7 C6 175.45(15) . . . . ?
C3 C2 C7 C6 -3.8(2) . . . . ?
C6 C7 C8 C9 -161.86(15) . . . . ?
C2 C7 C8 C9 15.7(2) . . . . ?
C6 C7 C8 P1 28.9(2) . . . . ?
C2 C7 C8 P1 -153.51(12) . . . . ?
C7 C8 C9 C10 162.14(15) . . . . ?
P1 C8 C9 C10 -28.4(2) . . . . ?
C7 C8 C9 C14 -16.2(2) . . . . ?
P1 C8 C9 C14 153.26(12) . . . . ?
C8 C9 C10 C11 179.24(16) . . . . ?
C14 C9 C10 C11 -2.4(2) . . . . ?
C9 C10 C11 C12 -0.1(3) . . . . ?
C10 C11 C12 C13 1.2(3) . . . . ?
C11 C12 C13 C14 0.3(3) . . . . ?
C2 C1 C14 C13 -168.08(16) . . . . ?
Br1 C1 C14 C13 11.2(2) . . . . ?
C2 C1 C14 C9 10.9(2) . . . . ?
Br1 C1 C14 C9 -169.73(11) . . . . ?
C12 C13 C14 C1 176.10(16) . . . . ?
C12 C13 C14 C9 -2.9(2) . . . . ?
C8 C9 C14 C1 3.2(2) . . . . ?
C10 C9 C14 C1 -175.25(14) . . . . ?
C8 C9 C14 C13 -177.75(14) . . . . ?
C10 C9 C14 C13 3.8(2) . . . . ?
C35 C22 C23 C24 -169.48(16) . . . . ?
Br2 C22 C23 C24 8.9(2) . . . . ?
C35 C22 C23 C28 10.0(2) . . . . ?
Br2 C22 C23 C28 -171.68(11) . . . . ?
C22 C23 C24 C25 176.48(16) . . . . ?
C28 C23 C24 C25 -3.0(2) . . . . ?
C23 C24 C25 C26 0.4(3) . . . . ?
C24 C25 C26 C27 1.3(3) . . . . ?
C25 C26 C27 C28 -0.2(3) . . . . ?
C26 C27 C28 C29 -179.73(16) . . . . ?
C26 C27 C28 C23 -2.4(2) . . . . ?
C22 C23 C28 C29 1.8(2) . . . . ?
C24 C23 C28 C29 -178.68(15) . . . . ?
C22 C23 C28 C27 -175.60(15) . . . . ?
C24 C23 C28 C27 3.9(2) . . . . ?
C27 C28 C29 C30 163.48(15) . . . . ?
C23 C28 C29 C30 -13.8(2) . . . . ?
C27 C28 C29 P2 -25.5(2) . . . . ?
C23 C28 C29 P2 157.24(12) . . . . ?
C28 C29 C30 C31 -162.93(15) . . . . ?
P2 C29 C30 C31 25.8(2) . . . . ?
C28 C29 C30 C35 14.6(2) . . . . ?
P2 C29 C30 C35 -156.73(12) . . . . ?
C29 C30 C31 C32 -179.80(16) . . . . ?
C35 C30 C31 C32 2.6(2) . . . . ?
C30 C31 C32 C33 0.6(3) . . . . ?
C31 C32 C33 C34 -2.0(3) . . . . ?
C32 C33 C34 C35 -0.1(3) . . . . ?
C23 C22 C35 C34 169.63(16) . . . . ?
Br2 C22 C35 C34 -8.7(2) . . . . ?
C23 C22 C35 C30 -9.2(2) . . . . ?
Br2 C22 C35 C30 172.41(12) . . . . ?
C33 C34 C35 C22 -175.40(17) . . . . ?
C33 C34 C35 C30 3.4(3) . . . . ?
C29 C30 C35 C22 -3.3(2) . . . . ?
C31 C30 C35 C22 174.34(15) . . . . ?
C29 C30 C35 C34 177.78(15) . . . . ?
C31 C30 C35 C34 -4.6(2) . . . . ?
C16 C15 P1 C18 62.45(13) . . . . ?
C17 C15 P1 C18 -175.19(11) . . . . ?
C16 C15 P1 C8 176.98(11) . . . . ?
C17 C15 P1 C8 -60.66(12) . . . . ?
C16 C15 P1 S1 -60.26(12) . . . . ?
C17 C15 P1 S1 62.10(12) . . . . ?
C19 C18 P1 C15 149.82(12) . . . . ?
C20 C18 P1 C15 -87.54(13) . . . . ?
C19 C18 P1 C8 37.94(14) . . . . ?
C20 C18 P1 C8 160.58(12) . . . . ?
C19 C18 P1 S1 -90.30(12) . . . . ?
C20 C18 P1 S1 32.33(13) . . . . ?
C7 C8 P1 C15 131.36(13) . . . . ?
C9 C8 P1 C15 -37.80(14) . . . . ?
C7 C8 P1 C18 -113.13(13) . . . . ?
C9 C8 P1 C18 77.72(14) . . . . ?
C7 C8 P1 S1 13.57(15) . . . . ?
C9 C8 P1 S1 -155.59(11) . . . . ?
C41 C39 P2 C36 178.37(13) . . . . ?
C40 C39 P2 C36 -57.67(15) . . . . ?
C41 C39 P2 C29 64.42(14) . . . . ?
C40 C39 P2 C29 -171.62(13) . . . . ?
C41 C39 P2 S2 -59.59(14) . . . . ?
C40 C39 P2 S2 64.38(14) . . . . ?
C37 C36 P2 C39 -147.61(13) . . . . ?
C38 C36 P2 C39 89.14(14) . . . . ?
C37 C36 P2 C29 -36.22(15) . . . . ?
C38 C36 P2 C29 -159.46(12) . . . . ?
C37 C36 P2 S2 92.59(13) . . . . ?
C38 C36 P2 S2 -30.65(14) . . . . ?
C28 C29 P2 C39 -129.72(14) . . . . ?
C30 C29 P2 C39 41.31(15) . . . . ?
C28 C29 P2 C36 114.66(14) . . . . ?
C30 C29 P2 C36 -74.31(14) . . . . ?
C28 C29 P2 S2 -11.41(15) . . . . ?
C30 C29 P2 S2 159.62(11) . . . . ?
